data_7034502
loop_
_publ_author_name
'Pinkas, Ji\<r\'i'
'Gyepes, R\'obert'
'C\'isa\<rov\'a, Ivana'
'Kubi\<sta, Ji\<r\'i'
'Hor\'a\<cek, Michal'
'Mach, Karel'

_publ_section_title
;
 Displacement of ethene from the decamethyltitanocene-ethene complex with
 internal alkynes, substituent-dependent alkyne-to-allene rearrangement,
 and the electronic transition relevant to the back-bonding interaction.
;
_journal_issue 16
_journal_name_full 'Dalton transactions (Cambridge, England : 2003)'
_journal_page_first 7276
_journal_page_last 7291
_journal_paper_doi 10.1039/c5dt00351b
_journal_volume 44
_journal_year 2015
_chemical_compound_source 'synthesized by the authors'
_chemical_formula_moiety 'C29 H38 Ti'
_chemical_formula_sum 'C29 H38 Ti'
_chemical_formula_weight 434.49
_chemical_name_systematic
; 
 ? 
;
_chemical_properties_physical 'Air-sensitive, Moisture-sensitive'
_space_group_IT_number 14
_symmetry_cell_setting monoclinic
_symmetry_space_group_name_Hall '-P 2yn'
_symmetry_space_group_name_H-M 'P 1 21/n 1'
_atom_sites_solution_hydrogens difmap
_atom_sites_solution_primary direct
_atom_sites_solution_secondary difmap
_audit_creation_method SHELXL-97
_audit_update_record
;
2015-02-23 deposited with the CCDC.
2015-02-26 downloaded from the CCDC.
;
_cell_angle_alpha 90.00
_cell_angle_beta 92.480(2)
_cell_angle_gamma 90.00
_cell_formula_units_Z 4
_cell_length_a 9.7137(4)
_cell_length_b 17.1140(6)
_cell_length_c 14.6646(8)
_cell_measurement_reflns_used 5396
_cell_measurement_temperature 150(2)
_cell_measurement_theta_max 27.47
_cell_measurement_theta_min 2.41
_cell_volume 2435.56(19)
_computing_cell_refinement 'Bruker SAINT'
_computing_data_collection 'Bruker APEX2'
_computing_data_reduction 'Bruker SAINT'
_computing_structure_refinement 'SHELXL-97 (Sheldrick, 1997)'
_computing_structure_solution 'SHELXS-97 (Sheldrick, 2008)'
_diffrn_ambient_temperature 150(2)
_diffrn_measured_fraction_theta_full 0.999
_diffrn_measured_fraction_theta_max 0.999
_diffrn_measurement_device_type 'Bruker APEX-II CCD'
_diffrn_measurement_method '\f and \w scans'
_diffrn_radiation_monochromator graphite
_diffrn_radiation_source 'fine-focus sealed tube'
_diffrn_radiation_type MoK\a
_diffrn_radiation_wavelength 0.71073
_diffrn_reflns_av_R_equivalents 0.0257
_diffrn_reflns_av_sigmaI/netI 0.0375
_diffrn_reflns_limit_h_max 12
_diffrn_reflns_limit_h_min -12
_diffrn_reflns_limit_k_max 21
_diffrn_reflns_limit_k_min -22
_diffrn_reflns_limit_l_max 12
_diffrn_reflns_limit_l_min -19
_diffrn_reflns_number 15753
_diffrn_reflns_theta_full 27.50
_diffrn_reflns_theta_max 27.50
_diffrn_reflns_theta_min 1.83
_diffrn_standards_number 0
_exptl_absorpt_coefficient_mu 0.364
_exptl_absorpt_correction_T_max 0.9235
_exptl_absorpt_correction_T_min 0.7004
_exptl_absorpt_correction_type multi-scan
_exptl_crystal_colour red
_exptl_crystal_density_diffrn 1.185
_exptl_crystal_density_method 'not measured'
_exptl_crystal_description prism
_exptl_crystal_F_000 936
_exptl_crystal_size_max 0.75
_exptl_crystal_size_mid 0.50
_exptl_crystal_size_min 0.22
_refine_diff_density_max 0.429
_refine_diff_density_min -0.318
_refine_diff_density_rms 0.051
_refine_ls_extinction_method none
_refine_ls_goodness_of_fit_ref 1.018
_refine_ls_hydrogen_treatment constr
_refine_ls_matrix_type full
_refine_ls_number_parameters 282
_refine_ls_number_reflns 5604
_refine_ls_number_restraints 0
_refine_ls_restrained_S_all 1.018
_refine_ls_R_factor_all 0.0595
_refine_ls_R_factor_gt 0.0384
_refine_ls_shift/su_max 0.000
_refine_ls_shift/su_mean 0.000
_refine_ls_structure_factor_coef Fsqd
_refine_ls_weighting_details 'calc w=1/[\s^2^(Fo^2^)+(0.0496P)^2^+0.9491P] where P=(Fo^2^+2Fc^2^)/3'
_refine_ls_weighting_scheme calc
_refine_ls_wR_factor_gt 0.0923
_refine_ls_wR_factor_ref 0.1017
_reflns_number_gt 4335
_reflns_number_total 5604
_reflns_threshold_expression I>2\s(I)
_cod_data_source_file c5dt00351b2.cif
_cod_data_source_block 4
_cod_depositor_comments
;Adding full bibliography for 7034502--7034505.cif.

The following automatic conversions were performed:

'_exptl_absorpt_correction_type' value 'multi-scans' was replaced
with the value 'multi-scan' as specified in the replacement file
'src/cod-tools/trunk/data/replacement-values/replacement_values.lst'.

Automatic conversion script
Id: cif_fix_values 5376 2017-05-30 11:51:03Z andrius 
;
_cod_original_sg_symbol_Hall '-P  2yn'
_cod_original_sg_symbol_H-M 'P 21/n'
_cod_database_code 7034502

loop_
_symmetry_equiv_pos_as_xyz
'x, y, z'
'-x+1/2, y+1/2, -z+1/2'
'-x, -y, -z'
'x-1/2, -y-1/2, z-1/2'

loop_
_atom_site_label
_atom_site_type_symbol
_atom_site_fract_x
_atom_site_fract_y
_atom_site_fract_z
_atom_site_U_iso_or_equiv
_atom_site_adp_type
_atom_site_occupancy
_atom_site_symmetry_multiplicity
_atom_site_calc_flag
_atom_site_refinement_flags
Ti1 Ti 0.81178(3) 0.151993(16) 0.77276(2) 0.01597(9) Uani 1 1 d .
C1 C 0.63571(17) 0.25226(10) 0.80275(13) 0.0238(4) Uani 1 1 d .
C2 C 0.67280(19) 0.25968(10) 0.71160(13) 0.0266(4) Uani 1 1 d .
C3 C 0.8139(2) 0.28355(9) 0.71131(13) 0.0260(4) Uani 1 1 d .
C4 C 0.86374(17) 0.28711(9) 0.80375(13) 0.0228(4) Uani 1 1 d .
C5 C 0.75425(17) 0.26599(9) 0.85954(12) 0.0216(4) Uani 1 1 d .
C6 C 0.49358(19) 0.23610(12) 0.83401(17) 0.0380(5) Uani 1 1 d .
H6A H 0.4394 0.2844 0.8315 0.057 Uiso 1 1 calc R
H6B H 0.4995 0.2165 0.8969 0.057 Uiso 1 1 calc R
H6C H 0.4490 0.1968 0.7941 0.057 Uiso 1 1 calc R
C7 C 0.5777(3) 0.25262(12) 0.62820(16) 0.0445(6) Uani 1 1 d .
H7A H 0.4993 0.2193 0.6420 0.067 Uiso 1 1 calc R
H7B H 0.6277 0.2294 0.5783 0.067 Uiso 1 1 calc R
H7C H 0.5442 0.3046 0.6100 0.067 Uiso 1 1 calc R
C8 C 0.8815(3) 0.31562(12) 0.62935(16) 0.0446(6) Uani 1 1 d .
H8A H 0.8378 0.3652 0.6113 0.067 Uiso 1 1 calc R
H8B H 0.8714 0.2782 0.5789 0.067 Uiso 1 1 calc R
H8C H 0.9797 0.3244 0.6442 0.067 Uiso 1 1 calc R
C9 C 0.99574(19) 0.32348(11) 0.84039(16) 0.0362(5) Uani 1 1 d .
H9A H 0.9757 0.3740 0.8684 0.054 Uiso 1 1 calc R
H9B H 1.0580 0.3313 0.7903 0.054 Uiso 1 1 calc R
H9C H 1.0395 0.2889 0.8863 0.054 Uiso 1 1 calc R
C10 C 0.7616(2) 0.26756(12) 0.96201(14) 0.0361(5) Uani 1 1 d .
H10A H 0.7590 0.3218 0.9832 0.054 Uiso 1 1 calc R
H10B H 0.8476 0.2430 0.9846 0.054 Uiso 1 1 calc R
H10C H 0.6831 0.2389 0.9851 0.054 Uiso 1 1 calc R
C11 C 0.90294(16) 0.03463(9) 0.70821(13) 0.0207(4) Uani 1 1 d .
C12 C 0.95893(17) 0.09848(9) 0.66038(12) 0.0197(3) Uani 1 1 d .
C13 C 1.04896(16) 0.14006(9) 0.72205(12) 0.0189(3) Uani 1 1 d .
C14 C 1.04183(16) 0.10470(9) 0.80889(12) 0.0201(3) Uani 1 1 d .
C15 C 0.95404(16) 0.03851(9) 0.79976(13) 0.0211(4) Uani 1 1 d .
C16 C 0.82118(19) -0.03209(10) 0.66720(15) 0.0309(4) Uani 1 1 d .
H16A H 0.8832 -0.0756 0.6548 0.046 Uiso 1 1 calc R
H16B H 0.7745 -0.0150 0.6100 0.046 Uiso 1 1 calc R
H16C H 0.7525 -0.0492 0.7100 0.046 Uiso 1 1 calc R
C17 C 0.9410(2) 0.11163(12) 0.55943(13) 0.0309(4) Uani 1 1 d .
H17A H 0.9896 0.0706 0.5270 0.046 Uiso 1 1 calc R
H17B H 0.9790 0.1628 0.5440 0.046 Uiso 1 1 calc R
H17C H 0.8428 0.1101 0.5413 0.046 Uiso 1 1 calc R
C18 C 1.15639(18) 0.19805(11) 0.69557(14) 0.0272(4) Uani 1 1 d .
H18A H 1.1807 0.2318 0.7478 0.041 Uiso 1 1 calc R
H18B H 1.1199 0.2301 0.6447 0.041 Uiso 1 1 calc R
H18C H 1.2386 0.1701 0.6770 0.041 Uiso 1 1 calc R
C19 C 1.12452(19) 0.12576(11) 0.89452(13) 0.0296(4) Uani 1 1 d .
H19A H 1.1907 0.0840 0.9095 0.044 Uiso 1 1 calc R
H19B H 1.0625 0.1323 0.9449 0.044 Uiso 1 1 calc R
H19C H 1.1742 0.1747 0.8849 0.044 Uiso 1 1 calc R
C20 C 0.9337(2) -0.02232(11) 0.87136(15) 0.0348(5) Uani 1 1 d .
H20A H 0.8464 -0.0497 0.8582 0.052 Uiso 1 1 calc R
H20B H 0.9315 0.0028 0.9313 0.052 Uiso 1 1 calc R
H20C H 1.0098 -0.0599 0.8714 0.052 Uiso 1 1 calc R
C21 C 0.6576(2) 0.06592(13) 0.95598(14) 0.0375(5) Uani 1 1 d .
H21A H 0.5761 0.0945 0.9747 0.056 Uiso 1 1 calc R
H21B H 0.7363 0.0785 0.9975 0.056 Uiso 1 1 calc R
H21C H 0.6395 0.0096 0.9581 0.056 Uiso 1 1 calc R
C22 C 0.68966(17) 0.08894(10) 0.86071(13) 0.0241(4) Uani 1 1 d .
C23 C 0.63576(17) 0.08159(9) 0.77877(13) 0.0220(4) Uani 1 1 d .
C24 C 0.51126(18) 0.04742(10) 0.73535(14) 0.0258(4) Uani 1 1 d .
C25 C 0.4848(2) 0.05164(11) 0.64080(15) 0.0335(5) Uani 1 1 d .
H25 H 0.5506 0.0755 0.6036 0.040 Uiso 1 1 calc R
C26 C 0.3638(2) 0.02159(12) 0.60047(18) 0.0451(6) Uani 1 1 d .
H26 H 0.3478 0.0251 0.5362 0.054 Uiso 1 1 calc R
C27 C 0.2666(2) -0.01339(13) 0.65342(19) 0.0482(7) Uani 1 1 d .
H27 H 0.1837 -0.0335 0.6258 0.058 Uiso 1 1 calc R
C28 C 0.2910(2) -0.01874(12) 0.74652(19) 0.0445(6) Uani 1 1 d .
H28 H 0.2248 -0.0430 0.7830 0.053 Uiso 1 1 calc R
C29 C 0.41139(19) 0.01104(11) 0.78745(16) 0.0332(5) Uani 1 1 d .
H29 H 0.4265 0.0068 0.8517 0.040 Uiso 1 1 calc R

loop_
_atom_site_aniso_label
_atom_site_aniso_U_11
_atom_site_aniso_U_22
_atom_site_aniso_U_33
_atom_site_aniso_U_23
_atom_site_aniso_U_13
_atom_site_aniso_U_12
Ti1 0.01749(14) 0.01479(14) 0.01574(15) -0.00004(12) 0.00205(10) -0.00033(11)
C1 0.0219(8) 0.0190(8) 0.0302(10) -0.0049(7) -0.0026(7) 0.0029(6)
C2 0.0342(10) 0.0160(7) 0.0285(11) -0.0005(7) -0.0088(8) 0.0042(7)
C3 0.0378(10) 0.0145(7) 0.0258(10) 0.0033(7) 0.0037(8) 0.0035(7)
C4 0.0226(8) 0.0143(7) 0.0313(10) -0.0038(7) -0.0007(7) 0.0001(6)
C5 0.0234(8) 0.0189(8) 0.0223(9) -0.0072(7) -0.0004(7) 0.0028(6)
C6 0.0216(9) 0.0356(10) 0.0567(15) -0.0091(10) 0.0018(9) 0.0039(8)
C7 0.0667(15) 0.0259(10) 0.0384(13) 0.0021(9) -0.0260(12) 0.0048(10)
C8 0.0647(15) 0.0289(10) 0.0417(13) 0.0148(10) 0.0185(12) 0.0070(10)
C9 0.0254(9) 0.0229(9) 0.0599(15) -0.0105(9) -0.0013(9) -0.0039(7)
C10 0.0427(11) 0.0404(11) 0.0251(11) -0.0128(9) 0.0011(9) 0.0005(9)
C11 0.0193(8) 0.0167(7) 0.0263(10) -0.0027(7) 0.0025(7) 0.0020(6)
C12 0.0197(8) 0.0215(8) 0.0180(9) -0.0024(7) 0.0021(7) 0.0022(6)
C13 0.0174(7) 0.0189(8) 0.0207(9) -0.0016(7) 0.0037(6) 0.0007(6)
C14 0.0173(8) 0.0222(8) 0.0206(9) -0.0002(7) -0.0007(7) 0.0017(6)
C15 0.0191(8) 0.0189(8) 0.0254(10) 0.0044(7) 0.0012(7) 0.0024(6)
C16 0.0291(9) 0.0221(8) 0.0413(12) -0.0098(8) 0.0001(9) -0.0010(7)
C17 0.0372(10) 0.0385(10) 0.0172(9) -0.0044(8) 0.0019(8) 0.0007(8)
C18 0.0218(8) 0.0286(9) 0.0318(11) 0.0000(8) 0.0077(8) -0.0041(7)
C19 0.0299(9) 0.0350(10) 0.0232(10) -0.0006(8) -0.0052(8) 0.0011(8)
C20 0.0333(10) 0.0293(9) 0.0419(13) 0.0172(9) 0.0024(9) 0.0023(8)
C21 0.0438(12) 0.0428(11) 0.0265(11) 0.0042(9) 0.0084(9) -0.0044(9)
C22 0.0222(8) 0.0225(8) 0.0280(10) 0.0014(7) 0.0067(7) -0.0003(7)
C23 0.0190(8) 0.0191(8) 0.0282(10) -0.0014(7) 0.0064(7) -0.0009(6)
C24 0.0221(8) 0.0198(8) 0.0353(11) -0.0044(8) 0.0013(8) 0.0031(7)
C25 0.0389(11) 0.0253(9) 0.0357(12) -0.0033(9) -0.0049(9) 0.0048(8)
C26 0.0459(13) 0.0359(11) 0.0514(15) -0.0122(11) -0.0215(11) 0.0149(10)
C27 0.0250(10) 0.0381(11) 0.080(2) -0.0237(12) -0.0157(11) 0.0084(9)
C28 0.0226(9) 0.0375(11) 0.0740(18) -0.0205(12) 0.0108(10) -0.0029(8)
C29 0.0253(9) 0.0302(10) 0.0446(13) -0.0098(9) 0.0072(9) -0.0016(8)

loop_
_atom_type_symbol
_atom_type_description
_atom_type_scat_dispersion_real
_atom_type_scat_dispersion_imag
_atom_type_scat_source
C C 0.0033 0.0016 'International Tables Vol C Tables 4.2.6.8 and 6.1.1.4'
H H 0.0000 0.0000 'International Tables Vol C Tables 4.2.6.8 and 6.1.1.4'
Ti Ti 0.2776 0.4457 'International Tables Vol C Tables 4.2.6.8 and 6.1.1.4'

loop_
_geom_angle_atom_site_label_1
_geom_angle_atom_site_label_2
_geom_angle_atom_site_label_3
_geom_angle
C22 Ti1 C23 36.06(7)
C22 Ti1 C11 92.30(6)
C23 Ti1 C11 81.46(6)
C22 Ti1 C4 119.98(7)
C23 Ti1 C4 135.17(6)
C11 Ti1 C4 143.04(6)
C22 Ti1 C15 79.57(6)
C23 Ti1 C15 89.59(6)
C11 Ti1 C15 34.14(6)
C4 Ti1 C15 129.08(6)
C22 Ti1 C5 86.63(6)
C23 Ti1 C5 103.59(6)
C11 Ti1 C5 169.15(6)
C4 Ti1 C5 34.22(6)
C15 Ti1 C5 135.37(6)
C22 Ti1 C12 126.54(6)
C23 Ti1 C12 108.63(6)
C11 Ti1 C12 34.30(6)
C4 Ti1 C12 111.64(6)
C15 Ti1 C12 56.78(6)
C5 Ti1 C12 145.87(6)
C22 Ti1 C14 103.66(6)
C23 Ti1 C14 123.16(6)
C11 Ti1 C14 56.87(6)
C4 Ti1 C14 95.52(6)
C15 Ti1 C14 34.28(5)
C5 Ti1 C14 112.92(6)
C12 Ti1 C14 56.74(6)
C22 Ti1 C3 136.29(7)
C23 Ti1 C3 124.70(7)
C11 Ti1 C3 128.29(6)
C4 Ti1 C3 34.20(6)
C15 Ti1 C3 142.76(6)
C5 Ti1 C3 56.65(6)
C12 Ti1 C3 94.81(6)
C14 Ti1 C3 111.71(6)
C22 Ti1 C2 107.33(7)
C23 Ti1 C2 90.59(6)
C11 Ti1 C2 134.05(6)
C4 Ti1 C2 56.64(6)
C15 Ti1 C2 167.84(7)
C5 Ti1 C2 56.18(6)
C12 Ti1 C2 111.84(6)
C14 Ti1 C2 145.95(6)
C3 Ti1 C2 34.25(6)
C22 Ti1 C13 135.05(6)
C23 Ti1 C13 137.83(6)
C11 Ti1 C13 56.37(5)
C4 Ti1 C13 86.87(6)
C15 Ti1 C13 56.22(5)
C5 Ti1 C13 117.96(6)
C12 Ti1 C13 33.93(5)
C14 Ti1 C13 33.72(6)
C3 Ti1 C13 86.65(6)
C2 Ti1 C13 117.61(6)
C22 Ti1 C1 80.40(6)
C23 Ti1 C1 79.63(6)
C11 Ti1 C1 156.57(6)
C4 Ti1 C1 56.02(6)
C15 Ti1 C1 157.89(6)
C5 Ti1 C1 33.56(6)
C12 Ti1 C1 145.10(6)
C14 Ti1 C1 146.47(6)
C3 Ti1 C1 55.92(6)
C2 Ti1 C1 33.25(6)
C13 Ti1 C1 140.77(6)
C2 C1 C5 108.07(16)
C2 C1 C6 125.80(17)
C5 C1 C6 126.08(18)
C2 C1 Ti1 71.71(10)
C5 C1 Ti1 70.61(9)
C6 C1 Ti1 125.37(12)
C1 C2 C3 108.29(16)
C1 C2 C7 126.31(18)
C3 C2 C7 125.08(19)
C1 C2 Ti1 75.04(10)
C3 C2 Ti1 72.60(9)
C7 C2 Ti1 123.37(12)
C4 C3 C2 107.22(17)
C4 C3 C8 127.36(19)
C2 C3 C8 124.07(18)
C4 C3 Ti1 72.14(9)
C2 C3 Ti1 73.15(9)
C8 C3 Ti1 130.47(13)
C5 C4 C3 107.88(15)
C5 C4 C9 123.32(17)
C3 C4 C9 127.48(18)
C5 C4 Ti1 72.98(9)
C3 C4 Ti1 73.66(9)
C9 C4 Ti1 129.35(12)
C1 C5 C4 108.39(16)
C1 C5 C10 126.59(17)
C4 C5 C10 124.67(16)
C1 C5 Ti1 75.83(10)
C4 C5 Ti1 72.80(9)
C10 C5 Ti1 122.76(12)
C1 C6 H6A 109.5
C1 C6 H6B 109.5
H6A C6 H6B 109.5
C1 C6 H6C 109.5
H6A C6 H6C 109.5
H6B C6 H6C 109.5
C2 C7 H7A 109.5
C2 C7 H7B 109.5
H7A C7 H7B 109.5
C2 C7 H7C 109.5
H7A C7 H7C 109.5
H7B C7 H7C 109.5
C3 C8 H8A 109.5
C3 C8 H8B 109.5
H8A C8 H8B 109.5
C3 C8 H8C 109.5
H8A C8 H8C 109.5
H8B C8 H8C 109.5
C4 C9 H9A 109.5
C4 C9 H9B 109.5
H9A C9 H9B 109.5
C4 C9 H9C 109.5
H9A C9 H9C 109.5
H9B C9 H9C 109.5
C5 C10 H10A 109.5
C5 C10 H10B 109.5
H10A C10 H10B 109.5
C5 C10 H10C 109.5
H10A C10 H10C 109.5
H10B C10 H10C 109.5
C15 C11 C12 107.88(14)
C15 C11 C16 125.06(16)
C12 C11 C16 126.50(17)
C15 C11 Ti1 72.96(9)
C12 C11 Ti1 72.97(9)
C16 C11 Ti1 126.53(11)
C11 C12 C13 108.02(15)
C11 C12 C17 124.93(16)
C13 C12 C17 126.49(16)
C11 C12 Ti1 72.73(10)
C13 C12 Ti1 75.01(9)
C17 C12 Ti1 124.84(12)
C14 C13 C12 107.82(14)
C14 C13 C18 125.22(15)
C12 C13 C18 125.52(16)
C14 C13 Ti1 71.35(9)
C12 C13 Ti1 71.06(9)
C18 C13 Ti1 133.86(11)
C13 C14 C15 107.99(15)
C13 C14 C19 127.14(15)
C15 C14 C19 124.48(16)
C13 C14 Ti1 74.92(9)
C15 C14 Ti1 72.57(9)
C19 C14 Ti1 123.95(12)
C11 C15 C14 108.17(15)
C11 C15 C20 125.59(16)
C14 C15 C20 125.81(17)
C11 C15 Ti1 72.90(9)
C14 C15 Ti1 73.14(9)
C20 C15 Ti1 125.73(12)
C11 C16 H16A 109.5
C11 C16 H16B 109.5
H16A C16 H16B 109.5
C11 C16 H16C 109.5
H16A C16 H16C 109.5
H16B C16 H16C 109.5
C12 C17 H17A 109.5
C12 C17 H17B 109.5
H17A C17 H17B 109.5
C12 C17 H17C 109.5
H17A C17 H17C 109.5
H17B C17 H17C 109.5
C13 C18 H18A 109.5
C13 C18 H18B 109.5
H18A C18 H18B 109.5
C13 C18 H18C 109.5
H18A C18 H18C 109.5
H18B C18 H18C 109.5
C14 C19 H19A 109.5
C14 C19 H19B 109.5
H19A C19 H19B 109.5
C14 C19 H19C 109.5
H19A C19 H19C 109.5
H19B C19 H19C 109.5
C15 C20 H20A 109.5
C15 C20 H20B 109.5
H20A C20 H20B 109.5
C15 C20 H20C 109.5
H20A C20 H20C 109.5
H20B C20 H20C 109.5
C22 C21 H21A 109.5
C22 C21 H21B 109.5
H21A C21 H21B 109.5
C22 C21 H21C 109.5
H21A C21 H21C 109.5
H21B C21 H21C 109.5
C23 C22 C21 138.39(17)
C23 C22 Ti1 72.26(11)
C21 C22 Ti1 149.12(14)
C22 C23 C24 137.31(18)
C22 C23 Ti1 71.68(11)
C24 C23 Ti1 150.58(14)
C25 C24 C29 117.33(18)
C25 C24 C23 121.52(18)
C29 C24 C23 121.13(18)
C26 C25 C24 121.2(2)
C26 C25 H25 119.4
C24 C25 H25 119.4
C27 C26 C25 120.4(2)
C27 C26 H26 119.8
C25 C26 H26 119.8
C28 C27 C26 119.46(19)
C28 C27 H27 120.3
C26 C27 H27 120.3
C27 C28 C29 120.6(2)
C27 C28 H28 119.7
C29 C28 H28 119.7
C28 C29 C24 121.1(2)
C28 C29 H29 119.5
C24 C29 H29 119.5

loop_
_geom_bond_atom_site_label_1
_geom_bond_atom_site_label_2
_geom_bond_distance
Ti1 C22 2.0899(18)
Ti1 C23 2.0968(16)
Ti1 C11 2.4056(16)
Ti1 C4 2.4059(16)
Ti1 C15 2.4064(16)
Ti1 C5 2.4083(16)
Ti1 C12 2.4086(17)
Ti1 C14 2.4138(16)
Ti1 C3 2.4256(17)
Ti1 C2 2.4328(17)
Ti1 C13 2.4598(16)
Ti1 C1 2.4755(17)
C1 C2 1.405(3)
C1 C5 1.411(2)
C1 C6 1.499(3)
C2 C3 1.431(3)
C2 C7 1.505(3)
C3 C4 1.421(3)
C3 C8 1.498(3)
C4 C5 1.416(3)
C4 C9 1.504(2)
C5 C10 1.501(3)
C6 H6A 0.9800
C6 H6B 0.9800
C6 H6C 0.9800
C7 H7A 0.9800
C7 H7B 0.9800
C7 H7C 0.9800
C8 H8A 0.9800
C8 H8B 0.9800
C8 H8C 0.9800
C9 H9A 0.9800
C9 H9B 0.9800
C9 H9C 0.9800
C10 H10A 0.9800
C10 H10B 0.9800
C10 H10C 0.9800
C11 C15 1.413(2)
C11 C12 1.419(2)
C11 C16 1.502(2)
C12 C13 1.422(2)
C12 C17 1.500(2)
C13 C14 1.414(2)
C13 C18 1.503(2)
C14 C15 1.421(2)
C14 C19 1.505(2)
C15 C20 1.498(2)
C16 H16A 0.9800
C16 H16B 0.9800
C16 H16C 0.9800
C17 H17A 0.9800
C17 H17B 0.9800
C17 H17C 0.9800
C18 H18A 0.9800
C18 H18B 0.9800
C18 H18C 0.9800
C19 H19A 0.9800
C19 H19B 0.9800
C19 H19C 0.9800
C20 H20A 0.9800
C20 H20B 0.9800
C20 H20C 0.9800
C21 C22 1.497(3)
C21 H21A 0.9800
C21 H21B 0.9800
C21 H21C 0.9800
C22 C23 1.296(3)
C23 C24 1.464(2)
C24 C25 1.401(3)
C24 C29 1.406(3)
C25 C26 1.391(3)
C25 H25 0.9500
C26 C27 1.385(4)
C26 H26 0.9500
C27 C28 1.379(4)
C27 H27 0.9500
C28 C29 1.388(3)
C28 H28 0.9500
C29 H29 0.9500
